data_2012097
loop_
_publ_author_name
'Ramos Silva, Manuela'
'Paix\~ao, Jose A.'
'Matos Beja, Ana'
'Alte da Veiga, Luiz'

_publ_section_title
;
 Strong hydrogen-bonded amino acid dimers in <small>L</small>-alanine
 alaninium nitrate
;
_journal_issue 7
_journal_name_full 'Acta Crystallographica Section C'
_journal_page_first 838
_journal_page_last 840
_journal_paper_doi 10.1107/S0108270101006072
_journal_volume 57
_journal_year 2001
_chemical_formula_moiety 'C3 H7 N O2 , C3 H8 N O2 + , N O3 -'
_chemical_formula_sum 'C6 H15 N3 O7'
_chemical_formula_weight 241.21
_chemical_name_systematic
;
L-alanine alaninium nitrate
;
_space_group_IT_number 4
_symmetry_cell_setting monoclinic
_symmetry_space_group_name_Hall 'P 2yb'
_symmetry_space_group_name_H-M 'P 1 21 1'
_audit_creation_method SHELXL97
_cell_angle_alpha 90
_cell_angle_beta 94.73(4)
_cell_angle_gamma 90
_cell_formula_units_Z 2
_cell_length_a 7.8578(5)
_cell_length_b 5.4516(6)
_cell_length_c 12.8276(7)
_cell_measurement_reflns_used 25
_cell_measurement_temperature 293(2)
_cell_measurement_theta_max 15.34
_cell_measurement_theta_min 10.23
_cell_volume 547.63(8)
_computing_cell_refinement 'CAD-4 Software'
_computing_data_collection 'CAD-4 Software (Enraf-Nonius, 1989)'
_computing_data_reduction 'PLATON (Spek, 1997)'
_computing_molecular_graphics 'ORTEPII (Johnson, 1976)'
_computing_publication_material SHELXL97
_computing_structure_refinement 'SHELXL97 (Sheldrick, 1997)'
_computing_structure_solution 'SHELXS97 (Sheldrick, 1997)'
_diffrn_ambient_temperature 293(2)
_diffrn_measured_fraction_theta_full .964
_diffrn_measured_fraction_theta_max .964
_diffrn_measurement_device_type 'Enraf-Nonius CAD-4'
_diffrn_measurement_method 'profile data from \w/2\q scans'
_diffrn_radiation_monochromator graphite
_diffrn_radiation_source 'fine-focus sealed tube'
_diffrn_radiation_type MoK\a
_diffrn_radiation_wavelength .71073
_diffrn_reflns_av_R_equivalents .015
_diffrn_reflns_av_sigmaI/netI .016
_diffrn_reflns_limit_h_max 11
_diffrn_reflns_limit_h_min -10
_diffrn_reflns_limit_k_max 7
_diffrn_reflns_limit_k_min -7
_diffrn_reflns_limit_l_max 16
_diffrn_reflns_limit_l_min -18
_diffrn_reflns_number 2628
_diffrn_reflns_theta_full 29.98
_diffrn_reflns_theta_max 29.98
_diffrn_reflns_theta_min 3.16
_diffrn_standards_decay_% 10
_diffrn_standards_interval_time 180
_diffrn_standards_number 3
_exptl_absorpt_coefficient_mu .133
_exptl_absorpt_correction_type none
_exptl_crystal_colour colourless
_exptl_crystal_density_diffrn 1.463
_exptl_crystal_density_method 'not measured'
_exptl_crystal_description plate
_exptl_crystal_F_000 256
_exptl_crystal_size_max .42
_exptl_crystal_size_mid .37
_exptl_crystal_size_min .12
_refine_diff_density_max .28
_refine_diff_density_min -.18
_refine_ls_extinction_coef .094(9)
_refine_ls_extinction_method 'SHELXL97 (Sheldrick, 1997)'
_refine_ls_goodness_of_fit_ref 1.103
_refine_ls_hydrogen_treatment mixed
_refine_ls_matrix_type full
_refine_ls_number_parameters 169
_refine_ls_number_reflns 1691
_refine_ls_number_restraints 1
_refine_ls_restrained_S_all 1.103
_refine_ls_R_factor_all .038
_refine_ls_R_factor_gt .029
_refine_ls_shift/su_max <0.001
_refine_ls_shift/su_mean .000
_refine_ls_structure_factor_coef Fsqd
_refine_ls_weighting_details 'calc w = 1/[\s^2^(Fo^2^)+(0.0446P)^2^+0.0676P] where P=(Fo^2^+2Fc^2^)/3'
_refine_ls_weighting_scheme calc
_refine_ls_wR_factor_ref .083
_reflns_number_gt 1516
_reflns_number_total 1691
_reflns_threshold_expression I>2\s(I)
_cod_data_source_file ln1115.cif
_cod_data_source_block I
_cod_original_sg_symbol_H-M 'P 21'
_cod_database_code 2012097
_cod_database_fobs_code 2012097

loop_
_symmetry_equiv_pos_as_xyz
'x, y, z'
'-x, y+1/2, -z'

loop_
_atom_site_label
_atom_site_fract_x
_atom_site_fract_y
_atom_site_fract_z
_atom_site_U_iso_or_equiv
_atom_site_adp_type
_atom_site_calc_flag
_atom_site_refinement_flags
_atom_site_occupancy
_atom_site_disorder_assembly
_atom_site_disorder_group
_atom_site_type_symbol
C1 .2050(2) .0632(3) .46219(13) .0286(3) Uani d . 1 . . C
C2 .2499(2) .2009(3) .56341(12) .0279(3) Uani d . 1 . . C
H2 .2345 .3772 .5512 .033 Uiso calc R 1 . . H
C3 .4349(2) .1508(5) .60315(17) .0456(5) Uani d . 1 . . C
H3A .4649 .2496 .6638 .068 Uiso calc R 1 . . H
H3B .5085 .1906 .5494 .068 Uiso calc R 1 . . H
H3C .4479 -.0195 .6212 .068 Uiso calc R 1 . . H
O1 .2493(2) .1817(3) .38232(10) .0507(4) Uani d . 1 . . O
H1 .240(4) .098(8) .306(3) .076 Uiso d . 1 . . H
O2 .14063(17) -.1400(3) .46206(10) .0365(3) Uani d . 1 . . O
N1 .13540(19) .1188(3) .64348(11) .0280(3) Uani d . 1 . . N
H1A .024(3) .168(5) .6211(17) .042 Uiso d . 1 . . H
H1B .165(3) .203(5) .7063(19) .042 Uiso d . 1 . . H
H1C .142(3) -.035(6) .6564(19) .042 Uiso d . 1 . . H
C4 .2896(2) .0991(3) .13368(11) .0247(3) Uani d . 1 . . C
C5 .2674(2) .3772(3) .14022(12) .0241(3) Uani d . 1 . . C
H5 .3109 .4340 .2099 .029 Uiso calc R 1 . . H
C6 .0805(2) .4443(4) .1212(2) .0491(5) Uani d . 1 . . C
H6A .0680 .6191 .1257 .074 Uiso calc R 1 . . H
H6B .0172 .3669 .1730 .074 Uiso calc R 1 . . H
H6C .0378 .3896 .0529 .074 Uiso calc R 1 . . H
O3 .32552(18) .0093(2) .04993(10) .0328(3) Uani d . 1 . . O
O4 .2615(2) -.0268(3) .21349(10) .0433(4) Uani d . 1 . . O
N2 .36493(19) .4976(3) .06005(12) .0260(3) Uani d . 1 . . N
H2A .334(3) .446(5) -.0041(19) .039 Uiso d . 1 . . H
H2B .473(3) .467(5) .0725(17) .039 Uiso d . 1 . . H
H2C .344(3) .661(5) .0612(18) .039 Uiso d . 1 . . H
N3 .73962(19) .1012(3) .20801(11) .0307(3) Uani d . 1 . . N
O5 .8223(2) .1209(3) .29481(11) .0527(4) Uani d . 1 . . O
O6 .6695(2) .2816(3) .16688(14) .0534(4) Uani d . 1 . . O
O7 .7351(2) -.1034(3) .16393(12) .0503(4) Uani d . 1 . . O

loop_
_atom_site_aniso_label
_atom_site_aniso_U_11
_atom_site_aniso_U_22
_atom_site_aniso_U_33
_atom_site_aniso_U_12
_atom_site_aniso_U_13
_atom_site_aniso_U_23
C1 .0320(7) .0284(9) .0253(7) -.0021(6) .0020(6) -.0017(6)
C2 .0370(7) .0234(7) .0235(7) -.0041(6) .0030(6) -.0011(6)
C3 .0326(8) .0620(14) .0416(10) -.0069(9) -.0010(7) -.0099(10)
O1 .0884(11) .0408(8) .0240(7) -.0196(8) .0119(6) -.0008(6)
O2 .0459(7) .0336(7) .0298(6) -.0109(6) .0008(5) -.0036(5)
N1 .0374(7) .0245(7) .0221(6) .0013(6) .0027(5) -.0012(6)
C4 .0332(7) .0191(6) .0219(7) -.0017(6) .0036(5) -.0005(6)
C5 .0334(7) .0181(6) .0216(7) -.0018(6) .0077(5) -.0008(5)
C6 .0344(9) .0347(11) .0806(15) .0020(8) .0181(9) -.0013(10)
O3 .0511(7) .0210(5) .0277(6) .0003(5) .0120(5) -.0028(5)
O4 .0812(10) .0249(6) .0251(6) -.0055(7) .0119(6) .0034(5)
N2 .0321(7) .0198(6) .0272(7) .0018(6) .0098(5) .0022(5)
N3 .0391(7) .0271(7) .0261(6) -.0013(6) .0029(5) .0035(6)
O5 .0920(12) .0295(7) .0326(7) -.0040(8) -.0179(7) .0027(6)
O6 .0577(9) .0381(8) .0608(10) .0093(7) -.0161(7) .0118(8)
O7 .0807(11) .0355(7) .0330(7) .0011(8) -.0054(7) -.0055(6)

loop_
_atom_type_symbol
_atom_type_description
_atom_type_scat_dispersion_real
_atom_type_scat_dispersion_imag
_atom_type_scat_source
C C .0033 .0016 'International Tables Vol C Tables 4.2.6.8 and 6.1.1.4'
N N .0061 .0033 'International Tables Vol C Tables 4.2.6.8 and 6.1.1.4'
O O .0106 .0060 'International Tables Vol C Tables 4.2.6.8 and 6.1.1.4'
H H .0000 .0000 'International Tables Vol C Tables 4.2.6.8 and 6.1.1.4'

loop_
_geom_angle_atom_site_label_1
_geom_angle_atom_site_label_2
_geom_angle_atom_site_label_3
_geom_angle
_geom_angle_publ_flag
O2 C1 O1 126.65(16) yes
O2 C1 C2 121.26(15) ?
O1 C1 C2 112.02(15) ?
N1 C2 C1 109.29(13) ?
N1 C2 C3 109.23(14) ?
C1 C2 C3 110.24(15) ?
N1 C2 H2 109.4 ?
C1 C2 H2 109.4 ?
C3 C2 H2 109.4 ?
C2 C3 H3A 109.5 ?
C2 C3 H3B 109.5 ?
H3A C3 H3B 109.5 ?
C2 C3 H3C 109.5 ?
H3A C3 H3C 109.5 ?
H3B C3 H3C 109.5 ?
C1 O1 H1 121(2) ?
C2 N1 H1A 107.8(14) ?
C2 N1 H1B 108.8(15) ?
H1A N1 H1B 107(2) ?
C2 N1 H1C 113.4(17) ?
H1A N1 H1C 112(2) ?
H1B N1 H1C 108(2) ?
O3 C4 O4 123.79(16) yes
O3 C4 C5 118.43(14) ?
O4 C4 C5 117.69(14) ?
N2 C5 C6 109.31(15) ?
N2 C5 C4 109.43(13) ?
C6 C5 C4 110.13(15) ?
N2 C5 H5 109.3 ?
C6 C5 H5 109.3 ?
C4 C5 H5 109.3 ?
C5 C6 H6A 109.5 ?
C5 C6 H6B 109.5 ?
H6A C6 H6B 109.5 ?
C5 C6 H6C 109.5 ?
H6A C6 H6C 109.5 ?
H6B C6 H6C 109.5 ?
C4 O4 H1 117.8(16) ?
C5 N2 H2A 112.5(16) ?
C5 N2 H2B 110.0(16) ?
H2A N2 H2B 108(2) ?
C5 N2 H2C 108.6(15) ?
H2A N2 H2C 107(2) ?
H2B N2 H2C 111(2) ?
O6 N3 O5 119.89(17) yes
O6 N3 O7 121.77(15) yes
O5 N3 O7 118.31(16) yes

loop_
_geom_bond_atom_site_label_1
_geom_bond_atom_site_label_2
_geom_bond_site_symmetry_2
_geom_bond_distance
_geom_bond_publ_flag
C1 O2 . 1.218(2) yes
C1 O1 . 1.283(2) yes
C1 C2 . 1.516(2) ?
C2 N1 . 1.489(2) ?
C2 C3 . 1.525(2) ?
C2 H2 . .9800 ?
C3 H3A . .9600 ?
C3 H3B . .9600 ?
C3 H3C . .9600 ?
O1 H1 . 1.08(3) ?
N1 H1A . .94(2) ?
N1 H1B . .94(3) ?
N1 H1C . .86(3) ?
C4 O3 . 1.2344(19) yes
C4 O4 . 1.2670(19) yes
C4 C5 . 1.529(2) ?
C5 N2 . 1.485(2) ?
C5 C6 . 1.514(2) ?
C5 H5 . .9800 ?
C6 H6A . .9600 ?
C6 H6B . .9600 ?
C6 H6C . .9600 ?
O4 H1 . 1.39(4) ?
N2 H2A . .89(3) ?
N2 H2B . .87(2) ?
N2 H2C . .90(3) ?
N3 O6 . 1.225(2) yes
N3 O5 . 1.247(2) yes
N3 O7 . 1.250(2) yes

loop_
_geom_hbond_atom_site_label_D
_geom_hbond_atom_site_label_H
_geom_hbond_atom_site_label_A
_geom_hbond_site_symmetry_A
_geom_hbond_distance_DH
_geom_hbond_distance_HA
_geom_hbond_distance_DA
_geom_hbond_angle_DHA
O1 H1 O4 . 1.08(3) 1.39(4) 2.4547(19) 168(3)
N1 H1A O2 2_556 .94(2) 1.92(2) 2.789(2) 154(2)
N1 H1B O5 2_656 .94(3) 2.28(3) 2.861(2) 119(2)
N1 H1B O7 2_656 .94(3) 2.07(3) 3.003(2) 172(2)
N1 H1C O5 2_646 .86(3) 1.99(3) 2.839(2) 172(2)
N2 H2A O7 2_655 .89(3) 2.09(3) 2.967(2) 169(3)
N2 H2B O6 . .87(2) 2.14(2) 2.907(2) 148(2)
N2 H2B O3 2_655 .87(2) 2.33(2) 2.9115(19) 124.5(19)
N2 H2C O3 1_565 .90(3) 1.91(3) 2.8089(19) 172(2)

loop_
_geom_torsion_atom_site_label_1
_geom_torsion_atom_site_label_2
_geom_torsion_atom_site_label_3
_geom_torsion_atom_site_label_4
_geom_torsion
_geom_torsion_publ_flag
O2 C1 C2 N1 -27.1(2) no
O1 C1 C2 N1 155.68(16) no
O2 C1 C2 C3 93.0(2) ?
O1 C1 C2 C3 -84.3(2) no
O3 C4 C5 N2 -24.6(2) no
O4 C4 C5 N2 158.81(15) no
O3 C4 C5 C6 95.60(19) ?
O4 C4 C5 C6 -81.0(2) no

loop_
_cod_related_entry_id
_cod_related_entry_database
_cod_related_entry_code
1 ChemSpider 21182089
